data_7230852
loop_
_publ_author_name
'Grobelny, Anna L.'
'Rath, Nigam P.'
'Groeneman, Ryan H.'

_publ_section_title
;
 Varying the regiochemistry of a [2 + 2] cycloaddition reaction within
 isostructural hydrogen bonded cocrystals containing 4-stilbazole
;
_journal_issue 28
_journal_name_full CrystEngComm
_journal_page_first 3951
_journal_paper_doi 10.1039/C8CE00447A
_journal_volume 20
_journal_year 2018
_chemical_formula_moiety '2(C13 H11 N), C6 H4 Br2 O2'
_chemical_formula_sum 'C32 H26 Br2 N2 O2'
_chemical_formula_weight 630.37
_space_group_crystal_system triclinic
_space_group_IT_number 2
_space_group_name_Hall '-P 1'
_space_group_name_H-M_alt 'P -1'
_symmetry_space_group_name_Hall '-P 1'
_symmetry_space_group_name_H-M 'P -1'
_atom_sites_solution_hydrogens geom
_atom_sites_solution_primary dual
_atom_sites_solution_secondary difmap
_audit_creation_method SHELXL-2016/6
_audit_update_record
;
2018-03-14 deposited with the CCDC.
2018-06-08 downloaded from the CCDC.
;
_cell_angle_alpha 92.5040(10)
_cell_angle_beta 96.8400(10)
_cell_angle_gamma 91.7890(10)
_cell_formula_units_Z 2
_cell_length_a 10.9175(2)
_cell_length_b 11.1262(2)
_cell_length_c 11.6716(2)
_cell_measurement_reflns_used 8559
_cell_measurement_temperature 563(2)
_cell_measurement_theta_max 23.53
_cell_measurement_theta_min 2.48
_cell_volume 1405.37(4)
_computing_cell_refinement 'SAINT V8.34A (Bruker AXS Inc., 2013)'
_computing_data_collection 'Bruker APEX2'
_computing_data_reduction 'SAINT V8.34A (Bruker AXS Inc., 2013)'
_computing_molecular_graphics 'Bruker SHELXTL'
_computing_publication_material 'Bruker SHELXTL'
_computing_structure_refinement 'SHELXL-2016/6 (Sheldrick, 2016)'
_computing_structure_solution 'SHELXT-2013 (Sheldrick, 2008)'
_diffrn_ambient_temperature 563(2)
_diffrn_detector_area_resol_mean 8
_diffrn_measured_fraction_theta_full 0.995
_diffrn_measured_fraction_theta_max 0.995
_diffrn_measurement_device_type 'Bruker SMART APEX CCD area detector'
_diffrn_measurement_method '\w and \f scans'
_diffrn_radiation_type MoK\a
_diffrn_radiation_wavelength 0.71073
_diffrn_reflns_av_R_equivalents 0.0576
_diffrn_reflns_av_unetI/netI 0.0513
_diffrn_reflns_Laue_measured_fraction_full 0.995
_diffrn_reflns_Laue_measured_fraction_max 0.995
_diffrn_reflns_limit_h_max 13
_diffrn_reflns_limit_h_min -13
_diffrn_reflns_limit_k_max 13
_diffrn_reflns_limit_k_min -13
_diffrn_reflns_limit_l_max 14
_diffrn_reflns_limit_l_min -14
_diffrn_reflns_number 33870
_diffrn_reflns_point_group_measured_fraction_full 0.995
_diffrn_reflns_point_group_measured_fraction_max 0.995
_diffrn_reflns_theta_full 25.242
_diffrn_reflns_theta_max 26.393
_diffrn_reflns_theta_min 1.833
_diffrn_source 'sealed tube'
_exptl_absorpt_coefficient_mu 2.916
_exptl_absorpt_correction_T_max 0.7454
_exptl_absorpt_correction_T_min 0.6027
_exptl_absorpt_correction_type multi-scan
_exptl_absorpt_process_details 'SADABS V2016/2 (Bruker AXS Inc.)'
_exptl_crystal_colour colourless
_exptl_crystal_density_diffrn 1.490
_exptl_crystal_density_method 'not measured'
_exptl_crystal_description Block
_exptl_crystal_F_000 636
_exptl_crystal_size_max 0.464
_exptl_crystal_size_mid 0.319
_exptl_crystal_size_min 0.198
_refine_diff_density_max 0.336
_refine_diff_density_min -0.422
_refine_diff_density_rms 0.056
_refine_ls_extinction_method none
_refine_ls_goodness_of_fit_ref 0.958
_refine_ls_hydrogen_treatment constr
_refine_ls_matrix_type full
_refine_ls_number_parameters 345
_refine_ls_number_reflns 5736
_refine_ls_number_restraints 0
_refine_ls_restrained_S_all 0.958
_refine_ls_R_factor_all 0.0699
_refine_ls_R_factor_gt 0.0362
_refine_ls_shift/su_max 0.001
_refine_ls_shift/su_mean 0.000
_refine_ls_structure_factor_coef Fsqd
_refine_ls_weighting_details 'w=1/[\s^2^(Fo^2^)+(0.0473P)^2^] where P=(Fo^2^+2Fc^2^)/3'
_refine_ls_weighting_scheme calc
_refine_ls_wR_factor_gt 0.0844
_refine_ls_wR_factor_ref 0.0960
_reflns_Friedel_coverage 0.000
_reflns_number_gt 3671
_reflns_number_total 5736
_reflns_threshold_expression 'I > 2\s(I)'
_cod_data_source_file c8ce00447a2.cif
_cod_data_source_block r1518
_cod_depositor_comments 'Adding full bibliography for 7230852--7230855.cif.'
_cod_database_code 7230852
_shelx_shelxl_version_number 2016/6
_shelx_space_group_comment
; 
The symmetry employed for this shelxl refinement is uniquely defined 
by the following loop, which should always be used as a source of 
symmetry information in preference to the above space-group names. 
They are only intended as comments. 
;
_shelx_estimated_absorpt_t_min 0.345
_shelx_estimated_absorpt_t_max 0.596

loop_
_space_group_symop_operation_xyz
'x, y, z'
'-x, -y, -z'

loop_
_atom_site_label
_atom_site_type_symbol
_atom_site_fract_x
_atom_site_fract_y
_atom_site_fract_z
_atom_site_U_iso_or_equiv
_atom_site_adp_type
_atom_site_occupancy
_atom_site_site_symmetry_order
_atom_site_calc_flag
_atom_site_refinement_flags_posn
_atom_site_refinement_flags_adp
Br1 Br 0.27472(3) 0.54366(3) 0.40312(2) 0.06177(13) Uani 1 1 d . .
Br2 Br 0.67338(3) 0.25768(3) 0.30622(3) 0.06711(13) Uani 1 1 d . .
O1 O 0.2024(2) 0.5012(2) 0.14681(16) 0.0675(6) Uani 1 1 d . .
H1 H 0.182267 0.487574 0.077408 0.101 Uiso 1 1 calc R U
O2 O 0.5490(2) 0.2717(2) 0.06285(17) 0.0746(7) Uani 1 1 d . .
H2 H 0.507196 0.261874 -0.000264 0.112 Uiso 1 1 calc R U
C28 C 0.3751(3) 0.3874(3) 0.1013(2) 0.0567(8) Uani 1 1 d . .
H28 H 0.345162 0.384061 0.023145 0.068 Uiso 1 1 calc R U
C29 C 0.4841(3) 0.3314(3) 0.1367(2) 0.0539(8) Uani 1 1 d . .
C32 C 0.3576(3) 0.4556(2) 0.2948(2) 0.0480(7) Uani 1 1 d . .
C27 C 0.3092(3) 0.4485(3) 0.1791(2) 0.0505(7) Uani 1 1 d . .
C31 C 0.4657(3) 0.4006(2) 0.3318(2) 0.0471(7) Uani 1 1 d . .
H31 H 0.496622 0.405628 0.409660 0.057 Uiso 1 1 calc R U
C30 C 0.5279(3) 0.3383(2) 0.2541(2) 0.0464(7) Uani 1 1 d . .
N1 N 0.4307(2) 0.2345(3) 0.8481(2) 0.0612(7) Uani 1 1 d . .
C3 C 0.3702(3) 0.1688(3) 0.6120(2) 0.0547(8) Uani 1 1 d . .
C8 C 0.3075(3) -0.0061(3) 0.3149(3) 0.0573(8) Uani 1 1 d . .
C1 C 0.4157(3) 0.3154(3) 0.7679(3) 0.0702(9) Uani 1 1 d . .
H1A H 0.425990 0.396252 0.791884 0.084 Uiso 1 1 calc R U
C6 C 0.3414(3) 0.1377(3) 0.4875(3) 0.0614(9) Uani 1 1 d . .
H6 H 0.329387 0.201596 0.439154 0.074 Uiso 1 1 calc R U
C4 C 0.3853(3) 0.0836(3) 0.6956(3) 0.0606(8) Uani 1 1 d . .
H4 H 0.375310 0.002090 0.673883 0.073 Uiso 1 1 calc R U
C7 C 0.3308(3) 0.0291(3) 0.4378(3) 0.0587(8) Uani 1 1 d . .
H7 H 0.339313 -0.033983 0.487510 0.070 Uiso 1 1 calc R U
C9 C 0.3095(3) 0.0758(3) 0.2285(3) 0.0691(9) Uani 1 1 d . .
H9 H 0.322926 0.157348 0.248586 0.083 Uiso 1 1 calc R U
C5 C 0.4148(3) 0.1190(3) 0.8102(3) 0.0657(9) Uani 1 1 d . .
H5 H 0.424197 0.059838 0.864093 0.079 Uiso 1 1 calc R U
C2 C 0.3862(3) 0.2879(3) 0.6527(3) 0.0666(9) Uani 1 1 d . .
H2A H 0.376769 0.349375 0.601199 0.080 Uiso 1 1 calc R U
N2 N 0.1183(3) 0.4435(3) 0.9244(2) 0.0680(8) Uani 1 1 d . .
C21 C -0.0130(3) 0.1883(3) 0.3975(3) 0.0595(9) Uani 1 1 d . .
C16 C 0.0653(3) 0.3654(3) 0.6909(3) 0.0605(8) Uani 1 1 d . .
C20 C -0.0040(3) 0.2294(3) 0.5199(3) 0.0661(9) Uani 1 1 d . .
H20 H -0.040136 0.178617 0.568591 0.079 Uiso 1 1 calc R U
C14 C 0.1534(3) 0.5062(3) 0.8408(3) 0.0786(10) Uani 1 1 d . .
H14 H 0.197105 0.578749 0.860510 0.094 Uiso 1 1 calc R U
C17 C 0.0247(3) 0.3016(3) 0.7776(3) 0.0733(10) Uani 1 1 d . .
H17 H -0.021864 0.230365 0.759874 0.088 Uiso 1 1 calc R U
C13 C 0.2873(3) -0.1269(3) 0.2808(3) 0.0727(10) Uani 1 1 d . .
H13 H 0.285698 -0.183644 0.336828 0.087 Uiso 1 1 calc R U
C22 C 0.0371(3) 0.2526(3) 0.3148(3) 0.0775(10) Uani 1 1 d . .
H22 H 0.077173 0.326816 0.335239 0.093 Uiso 1 1 calc R U
C19 C 0.0480(3) 0.3274(3) 0.5673(3) 0.0712(10) Uani 1 1 d . .
H19 H 0.078440 0.380907 0.517566 0.085 Uiso 1 1 calc R U
C18 C 0.0528(4) 0.3428(4) 0.8916(3) 0.0798(11) Uani 1 1 d . .
H18 H 0.024156 0.297231 0.948510 0.096 Uiso 1 1 calc R U
C25 C -0.0815(4) 0.0359(4) 0.2505(4) 0.0925(13) Uani 1 1 d . .
H25 H -0.122253 -0.037608 0.228500 0.111 Uiso 1 1 calc R U
C26 C -0.0728(3) 0.0796(3) 0.3643(3) 0.0739(10) Uani 1 1 d . .
H26 H -0.107792 0.035125 0.418587 0.089 Uiso 1 1 calc R U
C11 C 0.2729(3) -0.0822(4) 0.0825(3) 0.0882(12) Uani 1 1 d . .
H11 H 0.262520 -0.107399 0.004759 0.106 Uiso 1 1 calc R U
C15 C 0.1296(4) 0.4714(3) 0.7266(3) 0.0824(11) Uani 1 1 d . .
H15 H 0.157356 0.520362 0.671712 0.099 Uiso 1 1 calc R U
C23 C 0.0283(4) 0.2079(4) 0.2032(3) 0.0990(14) Uani 1 1 d . .
H23 H 0.063196 0.252082 0.148706 0.119 Uiso 1 1 calc R U
C10 C 0.2919(3) 0.0381(4) 0.1142(3) 0.0834(11) Uani 1 1 d . .
H10 H 0.292741 0.094336 0.057645 0.100 Uiso 1 1 calc R U
C12 C 0.2695(3) -0.1646(4) 0.1657(4) 0.0862(12) Uani 1 1 d . .
H12 H 0.255211 -0.245850 0.144712 0.103 Uiso 1 1 calc R U
C24 C -0.0299(4) 0.1011(5) 0.1704(3) 0.0991(15) Uani 1 1 d . .
H24 H -0.034959 0.071976 0.094023 0.119 Uiso 1 1 calc R U

loop_
_atom_site_aniso_label
_atom_site_aniso_U_11
_atom_site_aniso_U_22
_atom_site_aniso_U_33
_atom_site_aniso_U_23
_atom_site_aniso_U_13
_atom_site_aniso_U_12
Br1 0.0706(2) 0.0685(2) 0.04584(17) -0.00812(15) 0.00775(15) 0.00958(17)
Br2 0.0632(2) 0.0580(2) 0.0775(2) 0.00656(17) -0.00650(18) 0.01278(17)
O1 0.0635(15) 0.0888(16) 0.0475(12) -0.0106(12) -0.0061(11) 0.0273(13)
O2 0.0706(16) 0.0929(17) 0.0588(13) -0.0180(13) 0.0027(12) 0.0300(14)
C28 0.062(2) 0.066(2) 0.0392(15) -0.0088(14) -0.0058(15) 0.0150(17)
C29 0.057(2) 0.0530(19) 0.0491(16) -0.0102(14) 0.0005(15) 0.0066(16)
C32 0.058(2) 0.0422(16) 0.0431(15) -0.0014(13) 0.0060(14) 0.0005(14)
C27 0.0517(19) 0.0510(18) 0.0467(16) -0.0025(13) -0.0032(14) 0.0071(15)
C31 0.055(2) 0.0425(17) 0.0409(14) 0.0031(13) -0.0046(14) -0.0039(15)
C30 0.0491(18) 0.0392(16) 0.0487(15) 0.0014(13) -0.0037(14) 0.0038(13)
N1 0.0660(19) 0.0657(19) 0.0524(15) -0.0023(14) 0.0094(13) 0.0063(15)
C3 0.051(2) 0.058(2) 0.0548(17) 0.0023(16) 0.0086(15) -0.0005(16)
C8 0.048(2) 0.062(2) 0.0611(19) -0.0073(17) 0.0086(16) -0.0033(16)
C1 0.086(3) 0.059(2) 0.065(2) -0.0070(18) 0.0103(19) 0.0013(19)
C6 0.075(2) 0.055(2) 0.0533(17) 0.0079(15) 0.0024(17) -0.0044(17)
C4 0.070(2) 0.0489(19) 0.0613(19) 0.0006(16) 0.0046(17) -0.0045(16)
C7 0.059(2) 0.057(2) 0.0603(18) 0.0057(16) 0.0084(16) -0.0032(16)
C9 0.078(3) 0.066(2) 0.062(2) -0.0070(18) 0.0079(18) -0.0033(19)
C5 0.065(2) 0.071(2) 0.062(2) 0.0132(18) 0.0097(17) 0.0040(18)
C2 0.090(3) 0.054(2) 0.0552(18) 0.0041(16) 0.0067(18) -0.0017(18)
N2 0.0638(19) 0.089(2) 0.0493(15) -0.0056(15) -0.0011(14) 0.0145(17)
C21 0.054(2) 0.073(2) 0.0488(17) -0.0036(17) -0.0056(16) 0.0149(18)
C16 0.058(2) 0.075(2) 0.0474(17) 0.0009(17) 0.0011(16) 0.0122(18)
C20 0.063(2) 0.077(2) 0.0562(19) 0.0041(18) -0.0014(17) 0.0091(19)
C14 0.086(3) 0.075(3) 0.071(2) -0.013(2) 0.003(2) -0.009(2)
C17 0.070(2) 0.085(3) 0.063(2) -0.0021(19) 0.0028(18) -0.010(2)
C13 0.068(2) 0.060(2) 0.090(2) -0.0096(19) 0.017(2) -0.0069(18)
C22 0.083(3) 0.085(3) 0.061(2) -0.0035(19) 0.001(2) -0.002(2)
C19 0.074(3) 0.077(3) 0.061(2) 0.0030(18) 0.0037(18) -0.002(2)
C18 0.086(3) 0.102(3) 0.054(2) 0.016(2) 0.012(2) 0.002(2)
C25 0.066(3) 0.099(3) 0.104(3) -0.036(3) -0.010(2) 0.008(2)
C26 0.062(2) 0.084(3) 0.074(2) -0.003(2) 0.0023(19) 0.013(2)
C11 0.066(3) 0.114(4) 0.078(3) -0.038(3) -0.002(2) 0.005(2)
C15 0.110(3) 0.083(3) 0.0524(19) 0.0007(18) 0.011(2) -0.015(2)
C23 0.105(3) 0.137(4) 0.053(2) -0.005(2) 0.008(2) -0.002(3)
C10 0.091(3) 0.094(3) 0.064(2) -0.004(2) 0.003(2) 0.009(2)
C12 0.068(3) 0.077(3) 0.110(3) -0.035(3) 0.013(2) -0.008(2)
C24 0.079(3) 0.146(5) 0.066(2) -0.037(3) -0.010(2) 0.024(3)

loop_
_atom_type_symbol
_atom_type_description
_atom_type_scat_dispersion_real
_atom_type_scat_dispersion_imag
_atom_type_scat_source
C C 0.0033 0.0016 'International Tables Vol C Tables 4.2.6.8 and 6.1.1.4'
H H 0.0000 0.0000 'International Tables Vol C Tables 4.2.6.8 and 6.1.1.4'
N N 0.0061 0.0033 'International Tables Vol C Tables 4.2.6.8 and 6.1.1.4'
O O 0.0106 0.0060 'International Tables Vol C Tables 4.2.6.8 and 6.1.1.4'
Br Br -0.2901 2.4595 'International Tables Vol C Tables 4.2.6.8 and 6.1.1.4'

loop_
_geom_angle_atom_site_label_1
_geom_angle_atom_site_label_2
_geom_angle_atom_site_label_3
_geom_angle
C27 O1 H1 109.5
C29 O2 H2 109.5
C29 C28 C27 122.0(3)
C29 C28 H28 119.0
C27 C28 H28 119.0
O2 C29 C28 122.9(2)
O2 C29 C30 119.0(3)
C28 C29 C30 118.1(3)
C31 C32 C27 120.8(3)
C31 C32 Br1 119.6(2)
C27 C32 Br1 119.5(2)
O1 C27 C32 119.1(3)
O1 C27 C28 122.9(2)
C32 C27 C28 118.0(3)
C30 C31 C32 120.3(2)
C30 C31 H31 119.9
C32 C31 H31 119.9
C31 C30 C29 120.7(3)
C31 C30 Br2 120.1(2)
C29 C30 Br2 119.2(2)
C1 N1 C5 116.0(3)
C2 C3 C4 115.6(3)
C2 C3 C6 120.9(3)
C4 C3 C6 123.4(3)
C13 C8 C9 117.4(3)
C13 C8 C7 119.5(3)
C9 C8 C7 123.0(3)
N1 C1 C2 124.4(3)
N1 C1 H1A 117.8
C2 C1 H1A 117.8
C7 C6 C3 126.8(3)
C7 C6 H6 116.6
C3 C6 H6 116.6
C5 C4 C3 120.4(3)
C5 C4 H4 119.8
C3 C4 H4 119.8
C6 C7 C8 128.8(3)
C6 C7 H7 115.6
C8 C7 H7 115.6
C10 C9 C8 121.0(3)
C10 C9 H9 119.5
C8 C9 H9 119.5
N1 C5 C4 123.3(3)
N1 C5 H5 118.3
C4 C5 H5 118.3
C1 C2 C3 120.3(3)
C1 C2 H2A 119.8
C3 C2 H2A 119.8
C14 N2 C18 115.7(3)
C26 C21 C22 118.4(3)
C26 C21 C20 118.3(3)
C22 C21 C20 123.3(3)
C17 C16 C15 115.0(3)
C17 C16 C19 125.3(3)
C15 C16 C19 119.6(3)
C19 C20 C21 127.5(3)
C19 C20 H20 116.3
C21 C20 H20 116.3
N2 C14 C15 123.9(3)
N2 C14 H14 118.1
C15 C14 H14 118.1
C16 C17 C18 120.2(3)
C16 C17 H17 119.9
C18 C17 H17 119.9
C12 C13 C8 121.5(4)
C12 C13 H13 119.3
C8 C13 H13 119.3
C23 C22 C21 120.4(4)
C23 C22 H22 119.8
C21 C22 H22 119.8
C20 C19 C16 127.9(3)
C20 C19 H19 116.1
C16 C19 H19 116.1
N2 C18 C17 123.8(3)
N2 C18 H18 118.1
C17 C18 H18 118.1
C24 C25 C26 119.9(4)
C24 C25 H25 120.0
C26 C25 H25 120.0
C21 C26 C25 120.4(4)
C21 C26 H26 119.8
C25 C26 H26 119.8
C12 C11 C10 119.7(4)
C12 C11 H11 120.2
C10 C11 H11 120.2
C14 C15 C16 121.3(3)
C14 C15 H15 119.3
C16 C15 H15 119.3
C24 C23 C22 121.4(4)
C24 C23 H23 119.3
C22 C23 H23 119.3
C9 C10 C11 120.6(4)
C9 C10 H10 119.7
C11 C10 H10 119.7
C11 C12 C13 119.9(4)
C11 C12 H12 120.1
C13 C12 H12 120.1
C23 C24 C25 119.4(4)
C23 C24 H24 120.3
C25 C24 H24 120.3

loop_
_geom_bond_atom_site_label_1
_geom_bond_atom_site_label_2
_geom_bond_distance
Br1 C32 1.896(3)
Br2 C30 1.899(3)
O1 C27 1.343(3)
O1 H1 0.8200
O2 C29 1.345(3)
O2 H2 0.8200
C28 C29 1.389(4)
C28 C27 1.391(4)
C28 H28 0.9300
C29 C30 1.394(4)
C32 C31 1.379(4)
C32 C27 1.389(4)
C31 C30 1.373(4)
C31 H31 0.9300
N1 C1 1.327(4)
N1 C5 1.339(4)
C3 C2 1.387(4)
C3 C4 1.389(4)
C3 C6 1.473(4)
C8 C13 1.388(4)
C8 C9 1.390(4)
C8 C7 1.460(4)
C1 C2 1.364(4)
C1 H1A 0.9300
C6 C7 1.313(4)
C6 H6 0.9300
C4 C5 1.376(4)
C4 H4 0.9300
C7 H7 0.9300
C9 C10 1.370(4)
C9 H9 0.9300
C5 H5 0.9300
C2 H2A 0.9300
N2 C14 1.311(4)
N2 C18 1.327(4)
C21 C26 1.374(5)
C21 C22 1.381(4)
C21 C20 1.472(4)
C16 C17 1.369(4)
C16 C15 1.376(5)
C16 C19 1.474(4)
C20 C19 1.285(4)
C20 H20 0.9300
C14 C15 1.364(4)
C14 H14 0.9300
C17 C18 1.384(4)
C17 H17 0.9300
C13 C12 1.380(5)
C13 H13 0.9300
C22 C23 1.365(4)
C22 H22 0.9300
C19 H19 0.9300
C18 H18 0.9300
C25 C24 1.370(6)
C25 C26 1.386(5)
C25 H25 0.9300
C26 H26 0.9300
C11 C12 1.367(5)
C11 C10 1.376(5)
C11 H11 0.9300
C15 H15 0.9300
C23 C24 1.348(6)
C23 H23 0.9300
C10 H10 0.9300
C12 H12 0.9300
C24 H24 0.9300

loop_
_geom_hbond_atom_site_label_D
_geom_hbond_atom_site_label_H
_geom_hbond_atom_site_label_A
_geom_hbond_distance_DH
_geom_hbond_distance_HA
_geom_hbond_distance_DA
_geom_hbond_angle_DHA
_geom_hbond_site_symmetry_A
O1 H1 N2 0.82 1.88 2.691(3) 172.2 1_554
O2 H2 N1 0.82 1.87 2.688(3) 172.6 1_554

loop_
_geom_torsion_atom_site_label_1
_geom_torsion_atom_site_label_2
_geom_torsion_atom_site_label_3
_geom_torsion_atom_site_label_4
_geom_torsion
C27 C28 C29 O2 179.9(3)
C27 C28 C29 C30 -0.5(5)
C31 C32 C27 O1 178.7(3)
Br1 C32 C27 O1 -2.1(4)
C31 C32 C27 C28 -1.9(4)
Br1 C32 C27 C28 177.3(2)
C29 C28 C27 O1 -178.7(3)
C29 C28 C27 C32 2.0(5)
C27 C32 C31 C30 0.4(4)
Br1 C32 C31 C30 -178.8(2)
C32 C31 C30 C29 1.0(4)
C32 C31 C30 Br2 -177.6(2)
O2 C29 C30 C31 178.6(3)
C28 C29 C30 C31 -1.0(4)
O2 C29 C30 Br2 -2.7(4)
C28 C29 C30 Br2 177.7(2)
C5 N1 C1 C2 -0.2(5)
C2 C3 C6 C7 176.0(4)
C4 C3 C6 C7 -2.9(5)
C2 C3 C4 C5 -0.3(5)
C6 C3 C4 C5 178.6(3)
C3 C6 C7 C8 -177.2(3)
C13 C8 C7 C6 -173.6(3)
C9 C8 C7 C6 9.2(5)
C13 C8 C9 C10 0.1(5)
C7 C8 C9 C10 177.4(3)
C1 N1 C5 C4 0.3(5)
C3 C4 C5 N1 -0.1(5)
N1 C1 C2 C3 -0.2(6)
C4 C3 C2 C1 0.5(5)
C6 C3 C2 C1 -178.5(3)
C26 C21 C20 C19 179.9(4)
C22 C21 C20 C19 0.8(6)
C18 N2 C14 C15 -2.1(6)
C15 C16 C17 C18 -2.2(5)
C19 C16 C17 C18 176.1(3)
C9 C8 C13 C12 -0.2(5)
C7 C8 C13 C12 -177.5(3)
C26 C21 C22 C23 -0.8(5)
C20 C21 C22 C23 178.3(3)
C21 C20 C19 C16 -175.2(3)
C17 C16 C19 C20 -1.7(6)
C15 C16 C19 C20 176.5(4)
C14 N2 C18 C17 2.0(6)
C16 C17 C18 N2 0.2(6)
C22 C21 C26 C25 0.5(5)
C20 C21 C26 C25 -178.7(3)
C24 C25 C26 C21 0.1(6)
N2 C14 C15 C16 0.1(6)
C17 C16 C15 C14 2.1(5)
C19 C16 C15 C14 -176.3(4)
C21 C22 C23 C24 0.5(6)
C8 C9 C10 C11 -0.6(6)
C12 C11 C10 C9 1.2(6)
C10 C11 C12 C13 -1.2(6)
C8 C13 C12 C11 0.7(6)
C22 C23 C24 C25 0.1(7)
C26 C25 C24 C23 -0.4(6)
